data_7219049
loop_
_publ_author_name
'Tan, Yan-Xi'
'He, Yan-Ping'
'Zhang, Jian'

_publ_section_title
;
 High and Selective Sorption of C2 Hydrocarbons in Heterometal-Organic
 Frameworks Built from Tetrahedral Units
;
_journal_name_full 'RSC Adv.'
_journal_paper_doi 10.1039/C4RA13058H
_journal_year 2014
_chemical_formula_sum 'C24 H4 Cu In N4 O8'
_chemical_formula_weight 654.68
_chemical_name_systematic
; 
 ? 
;
_space_group_IT_number 121
_symmetry_cell_setting tetragonal
_symmetry_space_group_name_Hall 'I -4 2'
_symmetry_space_group_name_H-M 'I -4 2 m'
_atom_sites_solution_hydrogens geom
_atom_sites_solution_primary direct
_atom_sites_solution_secondary difmap
_audit_creation_method SHELXL-97
_audit_update_record
;
2014-10-15 deposited with the CCDC.
2014-12-09 downloaded from the CCDC.
;
_cell_angle_alpha 90.00
_cell_angle_beta 90.00
_cell_angle_gamma 90.00
_cell_formula_units_Z 2
_cell_length_a 11.1032(6)
_cell_length_b 11.1032(6)
_cell_length_c 13.8084(9)
_cell_measurement_reflns_used 857
_cell_measurement_temperature 293(2)
_cell_measurement_theta_max 29.0099
_cell_measurement_theta_min 2.3490
_cell_volume 1702.31(17)
_computing_cell_refinement 'Bruker XSCANS'
_computing_data_collection 'Bruker XSCANS'
_computing_data_reduction 'Bruker SHELXTL'
_computing_molecular_graphics 'Bruker SHELXTL'
_computing_publication_material 'Bruker SHELXTL'
_computing_structure_refinement 'SHELXL-97 (Sheldrick, 1997)'
_computing_structure_solution 'SHELXS-97 (Sheldrick, 1990)'
_diffrn_ambient_temperature 293(2)
_diffrn_detector_area_resol_mean none
_diffrn_measured_fraction_theta_full 1.000
_diffrn_measured_fraction_theta_max 1.000
_diffrn_measurement_device_type 'Xcalibur, Eos'
_diffrn_measurement_method '\w scans'
_diffrn_radiation_monochromator graphite
_diffrn_radiation_source 'fine-focus sealed tube'
_diffrn_radiation_type MoK\a
_diffrn_radiation_wavelength 0.71073
_diffrn_reflns_av_R_equivalents 0.0432
_diffrn_reflns_av_sigmaI/netI 0.0617
_diffrn_reflns_limit_h_max 14
_diffrn_reflns_limit_h_min -8
_diffrn_reflns_limit_k_max 14
_diffrn_reflns_limit_k_min -13
_diffrn_reflns_limit_l_max 18
_diffrn_reflns_limit_l_min -9
_diffrn_reflns_number 2031
_diffrn_reflns_theta_full 25.00
_diffrn_reflns_theta_max 29.07
_diffrn_reflns_theta_min 2.35
_diffrn_standards_decay_% none
_diffrn_standards_interval_count none
_diffrn_standards_interval_time none
_diffrn_standards_number none
_exptl_absorpt_coefficient_mu 1.368
_exptl_absorpt_correction_type none
_exptl_absorpt_process_details none
_exptl_crystal_colour yellow
_exptl_crystal_density_diffrn 1.277
_exptl_crystal_density_method 'not measured'
_exptl_crystal_description block
_exptl_crystal_F_000 828
_exptl_crystal_size_max .21
_exptl_crystal_size_mid .16
_exptl_crystal_size_min .14
_platon_squeeze_details
;
;
_refine_diff_density_max 0.548
_refine_diff_density_min -0.668
_refine_diff_density_rms 0.150
_refine_ls_abs_structure_details 'Flack H D (1983), Acta Cryst. A39, 876-881'
_refine_ls_abs_structure_Flack -0.06(15)
_refine_ls_extinction_method none
_refine_ls_goodness_of_fit_ref 1.199
_refine_ls_hydrogen_treatment mixed
_refine_ls_matrix_type full
_refine_ls_number_parameters 71
_refine_ls_number_reflns 750
_refine_ls_number_restraints 0
_refine_ls_restrained_S_all 1.199
_refine_ls_R_factor_all 0.0429
_refine_ls_R_factor_gt 0.0391
_refine_ls_shift/su_max 0.000
_refine_ls_shift/su_mean 0.000
_refine_ls_structure_factor_coef Fsqd
_refine_ls_weighting_details 'calc w=1/[\s^2^(Fo^2^)+(0.0821P)^2^+0.0000P] where P=(Fo^2^+2Fc^2^)/3'
_refine_ls_weighting_scheme calc
_refine_ls_wR_factor_gt 0.1207
_refine_ls_wR_factor_ref 0.1263
_reflns_number_gt 932
_reflns_number_total 957
_reflns_threshold_expression >2sigma(I)
_cod_data_source_file c4ra13058h2.cif
_cod_data_source_block a
_cod_original_sg_symbol_H-M I-42m
_cod_original_formula_sum 'C24 H4 Cu1 In1 N4 O8'
_cod_database_code 7219049

loop_
_symmetry_equiv_pos_as_xyz
'x, y, z'
'y, -x, -z'
'-x, -y, z'
'-y, x, -z'
'x, -y, -z'
'-y, -x, z'
'-x, y, -z'
'y, x, z'
'x+1/2, y+1/2, z+1/2'
'y+1/2, -x+1/2, -z+1/2'
'-x+1/2, -y+1/2, z+1/2'
'-y+1/2, x+1/2, -z+1/2'
'x+1/2, -y+1/2, -z+1/2'
'-y+1/2, -x+1/2, z+1/2'
'-x+1/2, y+1/2, -z+1/2'
'y+1/2, x+1/2, z+1/2'

loop_
_atom_site_label
_atom_site_type_symbol
_atom_site_fract_x
_atom_site_fract_y
_atom_site_fract_z
_atom_site_U_iso_or_equiv
_atom_site_adp_type
_atom_site_occupancy
_atom_site_symmetry_multiplicity
_atom_site_calc_flag
_atom_site_refinement_flags
Cu2 Cu 0.0000 0.0000 0.5000 0.0330(5) Uani 1 8 d S
In1 In 0.5000 0.5000 0.5000 0.0207(3) Uani 1 8 d S
O1 O 0.4054(4) 0.4054(4) 0.3774(5) 0.0416(17) Uani 1 2 d S
O2 O 0.3530(5) 0.3530(5) 0.5228(4) 0.045(2) Uani 1 2 d S
N1 N 0.1342(9) 0.0761(9) 0.4165(8) 0.038(3) Uani 0.50 1 d P
C1 C 0.2203(14) 0.1142(13) 0.2578(9) 0.047(4) Uani 0.50 1 d P
C2 C 0.2550(6) 0.2550(6) 0.3918(9) 0.078(7) Uani 1 2 d S
C3 C 0.3416(8) 0.3416(8) 0.4325(7) 0.045(3) Uani 1 2 d S
C4 C 0.1426(12) 0.0494(12) 0.3195(9) 0.037(3) Uani 0.50 1 d P
C5 C 0.2842(14) 0.2102(16) 0.2897(12) 0.041(4) Uani 0.50 1 d P
C6 C 0.1847(6) 0.1847(6) 0.4487(7) 0.059(4) Uani 1 2 d S
H6A H 0.1943 0.1943 0.5189 0.070 Uiso 1 2 calc SR

loop_
_atom_site_aniso_label
_atom_site_aniso_U_11
_atom_site_aniso_U_22
_atom_site_aniso_U_33
_atom_site_aniso_U_23
_atom_site_aniso_U_13
_atom_site_aniso_U_12
Cu2 0.0252(6) 0.0252(6) 0.0486(10) 0.000 0.000 0.000
In1 0.0199(4) 0.0199(4) 0.0223(5) 0.000 0.000 0.000
O1 0.043(2) 0.043(2) 0.039(3) -0.003(2) -0.003(2) -0.017(3)
O2 0.047(3) 0.047(3) 0.040(5) -0.001(3) -0.001(3) -0.026(3)
N1 0.036(6) 0.032(6) 0.045(5) -0.010(5) 0.004(5) -0.022(5)
C1 0.049(9) 0.058(10) 0.032(6) -0.022(6) -0.004(6) -0.012(7)
C2 0.104(11) 0.104(11) 0.027(6) -0.005(3) -0.005(3) -0.086(12)
C3 0.048(4) 0.048(4) 0.039(5) -0.002(4) -0.002(4) -0.028(6)
C4 0.040(7) 0.032(6) 0.038(6) -0.013(5) 0.005(6) -0.008(5)
C5 0.041(7) 0.054(8) 0.030(6) -0.002(7) -0.007(6) -0.011(7)
C6 0.070(6) 0.070(6) 0.037(5) 0.000(3) 0.000(3) -0.062(7)

loop_
_atom_type_symbol
_atom_type_description
_atom_type_scat_dispersion_real
_atom_type_scat_dispersion_imag
_atom_type_scat_source
C C 0.0033 0.0016 'International Tables Vol C Tables 4.2.6.8 and 6.1.1.4'
H H 0.0000 0.0000 'International Tables Vol C Tables 4.2.6.8 and 6.1.1.4'
Cu Cu 0.3201 1.2651 'International Tables Vol C Tables 4.2.6.8 and 6.1.1.4'
In In -0.7276 1.3100 'International Tables Vol C Tables 4.2.6.8 and 6.1.1.4'
N N 0.0061 0.0033 'International Tables Vol C Tables 4.2.6.8 and 6.1.1.4'
O O 0.0106 0.0060 'International Tables Vol C Tables 4.2.6.8 and 6.1.1.4'

loop_
_geom_angle_atom_site_label_1
_geom_angle_atom_site_label_2
_geom_angle_atom_site_label_3
_geom_angle
_geom_angle_site_symmetry_1
_geom_angle_site_symmetry_3
N1 Cu2 N1 25.5(6) 6 3
N1 Cu2 N1 112.1(6) 6 8
N1 Cu2 N1 106.2(5) 3 8
N1 Cu2 N1 106.2(5) 6 .
N1 Cu2 N1 112.1(6) 3 .
N1 Cu2 N1 25.5(6) 8 .
N1 Cu2 N1 131.7(6) 6 4_556
N1 Cu2 N1 108.2(3) 3 4_556
N1 Cu2 N1 87.6(6) 8 4_556
N1 Cu2 N1 108.2(3) . 4_556
N1 Cu2 N1 108.2(3) 6 5_556
N1 Cu2 N1 131.7(6) 3 5_556
N1 Cu2 N1 108.2(3) 8 5_556
N1 Cu2 N1 87.6(6) . 5_556
N1 Cu2 N1 106.2(5) 4_556 5_556
N1 Cu2 N1 87.6(6) 6 2_556
N1 Cu2 N1 108.2(3) 3 2_556
N1 Cu2 N1 131.7(6) 8 2_556
N1 Cu2 N1 108.2(3) . 2_556
N1 Cu2 N1 112.1(6) 4_556 2_556
N1 Cu2 N1 25.5(6) 5_556 2_556
N1 Cu2 N1 108.2(3) 6 7_556
N1 Cu2 N1 87.6(6) 3 7_556
N1 Cu2 N1 108.2(3) 8 7_556
N1 Cu2 N1 131.7(6) . 7_556
N1 Cu2 N1 25.5(6) 4_556 7_556
N1 Cu2 N1 112.1(6) 5_556 7_556
N1 Cu2 N1 106.2(5) 2_556 7_556
O1 In1 O1 82.6(3) 3_665 .
O1 In1 O1 124.4(2) 3_665 4_656
O1 In1 O1 124.4(2) . 4_656
O1 In1 O1 124.4(2) 3_665 2_566
O1 In1 O1 124.4(2) . 2_566
O1 In1 O1 82.6(3) 4_656 2_566
O1 In1 O2 139.0(2) 3_665 .
O1 In1 O2 56.5(2) . .
O1 In1 O2 84.17(12) 4_656 .
O1 In1 O2 84.17(12) 2_566 .
O1 In1 O2 56.5(2) 3_665 3_665
O1 In1 O2 139.0(2) . 3_665
O1 In1 O2 84.17(12) 4_656 3_665
O1 In1 O2 84.17(12) 2_566 3_665
O2 In1 O2 164.5(3) . 3_665
O1 In1 O2 84.18(12) 3_665 4_656
O1 In1 O2 84.18(12) . 4_656
O1 In1 O2 56.5(2) 4_656 4_656
O1 In1 O2 139.0(2) 2_566 4_656
O2 In1 O2 91.05(4) . 4_656
O2 In1 O2 91.05(4) 3_665 4_656
O1 In1 O2 84.18(12) 3_665 2_566
O1 In1 O2 84.18(12) . 2_566
O1 In1 O2 139.0(2) 4_656 2_566
O1 In1 O2 56.5(2) 2_566 2_566
O2 In1 O2 91.05(4) . 2_566
O2 In1 O2 91.05(4) 3_665 2_566
O2 In1 O2 164.5(3) 4_656 2_566
O1 In1 C3 28.2(3) 3_665 3_665
O1 In1 C3 110.7(3) . 3_665
O1 In1 C3 105.29(17) 4_656 3_665
O1 In1 C3 105.29(17) 2_566 3_665
O2 In1 C3 167.2(3) . 3_665
O2 In1 C3 28.3(3) 3_665 3_665
O2 In1 C3 87.28(6) 4_656 3_665
O2 In1 C3 87.28(6) 2_566 3_665
O1 In1 C3 110.7(3) 3_665 .
O1 In1 C3 28.2(3) . .
O1 In1 C3 105.29(17) 4_656 .
O1 In1 C3 105.29(17) 2_566 .
O2 In1 C3 28.3(3) . .
O2 In1 C3 167.2(3) 3_665 .
O2 In1 C3 87.28(6) 4_656 .
O2 In1 C3 87.28(6) 2_566 .
C3 In1 C3 138.9(5) 3_665 .
O1 In1 C3 105.29(17) 3_665 4_656
O1 In1 C3 105.29(17) . 4_656
O1 In1 C3 28.2(3) 4_656 4_656
O1 In1 C3 110.7(3) 2_566 4_656
O2 In1 C3 87.28(6) . 4_656
O2 In1 C3 87.28(6) 3_665 4_656
O2 In1 C3 28.3(3) 4_656 4_656
O2 In1 C3 167.2(3) 2_566 4_656
C3 In1 C3 97.07(15) 3_665 4_656
C3 In1 C3 97.07(15) . 4_656
O1 In1 C3 105.29(17) 3_665 2_566
O1 In1 C3 105.29(17) . 2_566
O1 In1 C3 110.7(3) 4_656 2_566
O1 In1 C3 28.2(3) 2_566 2_566
O2 In1 C3 87.28(6) . 2_566
O2 In1 C3 87.28(6) 3_665 2_566
O2 In1 C3 167.2(3) 4_656 2_566
O2 In1 C3 28.3(3) 2_566 2_566
C3 In1 C3 97.07(15) 3_665 2_566
C3 In1 C3 97.07(15) . 2_566
C3 In1 C3 138.9(5) 4_656 2_566
C3 O1 In1 94.1(6) . .
C3 O2 In1 90.4(7) . .
N1 N1 C4 101.5(8) 8 .
N1 N1 C6 71.0(5) 8 .
C4 N1 C6 117.8(10) . .
N1 N1 C4 48.6(5) 8 8
C4 N1 C4 53.0(11) . 8
C6 N1 C4 95.3(8) . 8
N1 N1 Cu2 77.2(3) 8 .
C4 N1 Cu2 120.3(8) . .
C6 N1 Cu2 117.6(7) . .
C4 N1 Cu2 101.9(6) 8 .
C5 C1 C4 121.7(13) . .
C5 C1 C1 79.3(10) . 8
C4 C1 C1 85.9(8) . 8
C6 C2 C3 122.0(11) . .
C6 C2 C5 118.1(9) . 8
C3 C2 C5 115.2(9) . 8
C6 C2 C5 118.1(9) . .
C3 C2 C5 115.2(9) . .
C5 C2 C5 44.6(15) 8 .
O1 C3 O2 119.0(11) . .
O1 C3 C2 120.3(9) . .
O2 C3 C2 120.7(12) . .
O1 C3 In1 57.7(5) . .
O2 C3 In1 61.3(6) . .
C2 C3 In1 178.1(8) . .
N1 C4 C1 121.4(12) . .
N1 C4 C4 78.5(8) . 8
C1 C4 C4 94.1(8) . 8
N1 C4 N1 29.9(8) . 8
C1 C4 N1 115.8(10) . 8
C4 C4 N1 48.6(5) 8 8
C5 C5 C1 100.7(10) 8 .
C5 C5 C2 67.7(7) 8 .
C1 C5 C2 116.4(13) . .
C2 C6 N1 122.7(9) . 8
C2 C6 N1 122.7(9) . .
N1 C6 N1 38.0(9) 8 .
C2 C6 H6A 116.7 . .
N1 C6 H6A 116.7 8 .
N1 C6 H6A 116.7 . .

loop_
_geom_bond_atom_site_label_1
_geom_bond_atom_site_label_2
_geom_bond_distance
_geom_bond_site_symmetry_2
Cu2 N1 2.065(10) 6
Cu2 N1 2.065(10) 3
Cu2 N1 2.065(10) 8
Cu2 N1 2.065(10) .
Cu2 N1 2.065(10) 4_556
Cu2 N1 2.065(10) 5_556
Cu2 N1 2.065(10) 2_556
Cu2 N1 2.065(10) 7_556
In1 O1 2.252(6) 3_665
In1 O1 2.252(6) .
In1 O1 2.252(6) 4_656
In1 O1 2.252(6) 2_566
In1 O2 2.329(7) .
In1 O2 2.329(7) 3_665
In1 O2 2.329(7) 4_656
In1 O2 2.329(7) 2_566
In1 C3 2.657(12) 3_665
In1 C3 2.657(12) .
In1 C3 2.657(12) 4_656
In1 C3 2.657(12) 2_566
O1 C3 1.257(14) .
O2 C3 1.260(13) .
N1 N1 0.91(2) 8
N1 C4 1.374(15) .
N1 C6 1.403(12) .
N1 C4 1.796(15) 8
C1 C5 1.35(2) .
C1 C4 1.41(2) .
C1 C1 1.67(3) 8
C2 C6 1.354(15) .
C2 C3 1.472(16) .
C2 C5 1.53(2) 8
C2 C5 1.53(2) .
C4 C4 1.46(3) 8
C4 N1 1.796(15) 8
C5 C5 1.16(4) 8
C6 N1 1.403(12) 8
C6 H6A 0.9800 .

loop_
_platon_squeeze_void_nr
_platon_squeeze_void_average_x
_platon_squeeze_void_average_y
_platon_squeeze_void_average_z
_platon_squeeze_void_volume
_platon_squeeze_void_count_electrons
1 0.000 0.500 -0.013 246.6 -10.4
2 0.500 0.000 -0.016 246.6 -10.4
